data_4328109
loop_
_publ_author_name
'Vadapalli Chandrasekhar'
'Tanima Hajra'
'Jitendra K. Bera'
'S.M. Wahidur Rahaman'
'Nisa Satumtira'
'Oussama Elbjeirami'
'Mohammad A. Omary'

_publ_contact_author_address 'Department of Chemistry, IIT Kanpur, Kanpur 208016, INDIA.'
_publ_contact_author_email vc@iitk.ac.in
_publ_contact_author_fax '+ 91-512-2597359'
_publ_contact_author_name 'Vadapalli Chandrasekhar'
_publ_contact_author_phone '+ 91-512-2597259'
_publ_section_title
;
 Ligand-Bridged Dinuclear Cyclometalated IrIII Complexes: From
 Metallamacrocycles to Discrete Dimers
;
_journal_name_full 'Inorganic Chemistry'
_journal_page_first 1319
_journal_page_last 1329
_journal_paper_doi 10.1021/ic2012952
_journal_volume 51
_journal_year 2012
_chemical_formula_moiety 'C58 H46 Ir2 N8, 2(C F3 O3 S)'
_chemical_formula_sum 'C60 H46 F6 Ir2 N8 O6 S2'
_chemical_formula_weight 1537.57
_chemical_name_systematic
; 
 ? 
;
_space_group_IT_number 14
_symmetry_cell_setting monoclinic
_symmetry_space_group_name_Hall '-P 2ybc'
_symmetry_space_group_name_H-M 'P 1 21/c 1'
_atom_sites_solution_hydrogens geom
_atom_sites_solution_primary direct
_atom_sites_solution_secondary difmap
_audit_creation_method SHELXL-97
_cell_angle_alpha 90.00
_cell_angle_beta 108.725(4)
_cell_angle_gamma 90.00
_cell_formula_units_Z 2
_cell_length_a 14.866(4)
_cell_length_b 13.167(3)
_cell_length_c 17.161(4)
_cell_measurement_reflns_used 5777
_cell_measurement_temperature 100(2)
_cell_measurement_theta_max 28.12
_cell_measurement_theta_min 2.22
_cell_volume 3181.3(13)
_computing_cell_refinement 'Bruker SAINT'
_computing_data_collection 'Bruker APEX'
_computing_data_reduction 'Bruker SAINT'
_computing_molecular_graphics ORTEP
_computing_publication_material ciftab
_computing_structure_refinement 'SHELXL-97 (Sheldrick, 1997)'
_computing_structure_solution 'SHELXS-97 (Sheldrick, 1990)'
_diffrn_ambient_temperature 100(2)
_diffrn_measured_fraction_theta_full 0.998
_diffrn_measured_fraction_theta_max 0.998
_diffrn_measurement_device_type 'Bruker SMART APEX'
_diffrn_measurement_method 'omega scans'
_diffrn_radiation_monochromator graphite
_diffrn_radiation_source 'fine-focus sealed tube'
_diffrn_radiation_type MoK\a
_diffrn_radiation_wavelength 0.71073
_diffrn_reflns_av_R_equivalents 0.0389
_diffrn_reflns_av_sigmaI/netI 0.0358
_diffrn_reflns_limit_h_max 18
_diffrn_reflns_limit_h_min -18
_diffrn_reflns_limit_k_max 16
_diffrn_reflns_limit_k_min -16
_diffrn_reflns_limit_l_max 21
_diffrn_reflns_limit_l_min -21
_diffrn_reflns_number 24217
_diffrn_reflns_theta_full 26.37
_diffrn_reflns_theta_max 26.37
_diffrn_reflns_theta_min 1.99
_exptl_absorpt_coefficient_mu 4.315
_exptl_absorpt_correction_T_max 0.4643
_exptl_absorpt_correction_T_min 0.3481
_exptl_absorpt_correction_type empirical
_exptl_absorpt_process_details SADABS
_exptl_crystal_colour Yellow
_exptl_crystal_density_diffrn 1.605
_exptl_crystal_description Block
_exptl_crystal_F_000 1500
_exptl_crystal_size_max 0.31
_exptl_crystal_size_mid 0.23
_exptl_crystal_size_min 0.21
_refine_diff_density_max 2.509
_refine_diff_density_min -0.783
_refine_diff_density_rms 0.140
_refine_ls_extinction_method none
_refine_ls_goodness_of_fit_ref 1.041
_refine_ls_hydrogen_treatment constr
_refine_ls_matrix_type full
_refine_ls_number_parameters 379
_refine_ls_number_reflns 6504
_refine_ls_number_restraints 0
_refine_ls_restrained_S_all 1.041
_refine_ls_R_factor_all 0.0435
_refine_ls_R_factor_gt 0.0358
_refine_ls_shift/su_max 0.001
_refine_ls_shift/su_mean 0.000
_refine_ls_structure_factor_coef Fsqd
_refine_ls_weighting_details 'calc w=1/[\s^2^(Fo^2^)+(0.0611P)^2^+3.0268P] where P=(Fo^2^+2Fc^2^)/3'
_refine_ls_weighting_scheme calc
_refine_ls_wR_factor_gt 0.0938
_refine_ls_wR_factor_ref 0.0985
_reflns_number_gt 5394
_reflns_number_total 6504
_reflns_threshold_expression >2sigma(I)
_cod_data_source_file ic2012952_si_002_1.cif
_cod_data_source_block compound5
_cod_database_code 4328109

loop_
_symmetry_equiv_pos_as_xyz
'x, y, z'
'-x, y+1/2, -z+1/2'
'-x, -y, -z'
'x, -y-1/2, z-1/2'

loop_
_atom_site_label
_atom_site_type_symbol
_atom_site_fract_x
_atom_site_fract_y
_atom_site_fract_z
_atom_site_U_iso_or_equiv
_atom_site_adp_type
_atom_site_occupancy
_atom_site_symmetry_multiplicity
_atom_site_calc_flag
_atom_site_refinement_flags
Ir1 Ir 0.854535(12) 0.387050(12) 0.100236(10) 0.03058(8) Uani 1 1 d .
N1 N 0.9768(3) 0.4193(3) 0.1936(3) 0.0436(10) Uani 1 1 d .
N2 N 0.7320(3) 0.3339(3) 0.0152(2) 0.0349(8) Uani 1 1 d .
N3 N 0.7754(3) 0.5157(3) 0.1167(2) 0.0382(9) Uani 1 1 d .
N4 N 0.8871(3) 0.5015(3) 0.0248(2) 0.0325(8) Uani 1 1 d .
C1 C 0.9880(5) 0.4935(4) 0.2481(3) 0.0566(15) Uani 1 1 d .
H1 H 0.9366 0.5388 0.2423 0.068 Uiso 1 1 calc R
C2 C 1.0703(5) 0.5081(5) 0.3125(4) 0.0701(19) Uani 1 1 d .
H2 H 1.0750 0.5611 0.3511 0.084 Uiso 1 1 calc R
C3 C 1.1450(6) 0.4450(6) 0.3196(5) 0.093(3) Uani 1 1 d .
H3 H 1.2025 0.4533 0.3640 0.112 Uiso 1 1 calc R
C4 C 1.1372(5) 0.3682(6) 0.2618(5) 0.074(2) Uani 1 1 d .
H4 H 1.1898 0.3251 0.2657 0.089 Uiso 1 1 calc R
C5 C 1.0520(4) 0.3551(4) 0.1984(4) 0.0539(15) Uani 1 1 d .
C6 C 1.0317(4) 0.2776(4) 0.1335(4) 0.0493(13) Uani 1 1 d .
C7 C 1.1001(5) 0.2098(5) 0.1237(5) 0.072(2) Uani 1 1 d .
H7 H 1.1629 0.2097 0.1615 0.086 Uiso 1 1 calc R
C8 C 1.0743(5) 0.1430(5) 0.0577(6) 0.083(2) Uani 1 1 d .
H8 H 1.1200 0.0968 0.0504 0.099 Uiso 1 1 calc R
C9 C 0.9842(5) 0.1427(5) 0.0033(5) 0.0644(18) Uani 1 1 d .
H9 H 0.9680 0.0969 -0.0419 0.077 Uiso 1 1 calc R
C10 C 0.9155(4) 0.2095(4) 0.0136(3) 0.0460(12) Uani 1 1 d .
H10 H 0.8526 0.2073 -0.0240 0.055 Uiso 1 1 calc R
C11 C 0.9381(3) 0.2787(4) 0.0780(3) 0.0385(11) Uani 1 1 d .
C12 C 0.6953(4) 0.3686(4) -0.0611(3) 0.0373(10) Uani 1 1 d .
H12 H 0.7255 0.4241 -0.0779 0.045 Uiso 1 1 calc R
C13 C 0.6142(4) 0.3269(4) -0.1174(3) 0.0447(12) Uani 1 1 d .
H13 H 0.5905 0.3523 -0.1720 0.054 Uiso 1 1 calc R
C14 C 0.5703(4) 0.2502(4) -0.0927(3) 0.0465(12) Uani 1 1 d .
H14 H 0.5155 0.2198 -0.1303 0.056 Uiso 1 1 calc R
C15 C 0.6048(4) 0.2154(4) -0.0126(3) 0.0432(11) Uani 1 1 d .
H15 H 0.5727 0.1625 0.0054 0.052 Uiso 1 1 calc R
C16 C 0.6866(4) 0.2580(3) 0.0416(3) 0.0376(10) Uani 1 1 d .
C17 C 0.7316(4) 0.2281(4) 0.1276(3) 0.0378(10) Uani 1 1 d .
C18 C 0.6978(4) 0.1515(4) 0.1663(3) 0.0449(12) Uani 1 1 d .
H18 H 0.6433 0.1138 0.1359 0.054 Uiso 1 1 calc R
C19 C 0.7419(5) 0.1297(4) 0.2477(4) 0.0528(14) Uani 1 1 d .
H19 H 0.7194 0.0762 0.2737 0.063 Uiso 1 1 calc R
C20 C 0.8196(5) 0.1868(5) 0.2911(3) 0.0580(15) Uani 1 1 d .
H20 H 0.8493 0.1737 0.3481 0.070 Uiso 1 1 calc R
C21 C 0.8557(4) 0.2638(4) 0.2531(3) 0.0512(13) Uani 1 1 d .
H21 H 0.9094 0.3016 0.2847 0.061 Uiso 1 1 calc R
C22 C 0.8142(4) 0.2856(4) 0.1702(3) 0.0380(10) Uani 1 1 d .
C23 C 0.7163(4) 0.5211(4) 0.1626(4) 0.0515(14) Uani 1 1 d .
H23 H 0.7081 0.4628 0.1922 0.062 Uiso 1 1 calc R
C24 C 0.6679(5) 0.6089(5) 0.1674(5) 0.0599(17) Uani 1 1 d .
H24 H 0.6270 0.6108 0.2000 0.072 Uiso 1 1 calc R
C25 C 0.6788(4) 0.6926(4) 0.1253(4) 0.0589(16) Uani 1 1 d .
H25 H 0.6458 0.7534 0.1287 0.071 Uiso 1 1 calc R
C26 C 0.7380(4) 0.6892(4) 0.0774(4) 0.0491(13) Uani 1 1 d .
H26 H 0.7460 0.7471 0.0472 0.059 Uiso 1 1 calc R
C27 C 0.7853(4) 0.5995(3) 0.0747(3) 0.0374(11) Uani 1 1 d .
C28 C 0.8484(3) 0.5876(4) 0.0256(3) 0.0344(10) Uani 1 1 d .
H28 H 0.8604 0.6430 -0.0051 0.041 Uiso 1 1 calc R
C29 C 0.9483(3) 0.4892(4) -0.0253(3) 0.0342(10) Uani 1 1 d .
H29A H 0.9281 0.5364 -0.0726 0.041 Uiso 1 1 calc R
H29B H 0.9427 0.4190 -0.0470 0.041 Uiso 1 1 calc R
S1A S 0.36373(12) 0.35286(13) 0.19026(11) 0.0622(4) Uani 1 1 d .
F1A F 0.4520(3) 0.3136(5) 0.0855(3) 0.1055(17) Uani 1 1 d .
F2A F 0.5411(3) 0.3151(4) 0.2074(3) 0.0976(15) Uani 1 1 d .
F3A F 0.4911(4) 0.4532(4) 0.1512(4) 0.119(2) Uani 1 1 d .
O1A O 0.3514(5) 0.2490(4) 0.1970(5) 0.133(3) Uani 1 1 d .
O2A O 0.3944(5) 0.3981(5) 0.2723(4) 0.103(2) Uani 1 1 d .
O3A O 0.2928(3) 0.4100(4) 0.1336(3) 0.0695(13) Uani 1 1 d .
C1A C 0.4657(5) 0.3599(5) 0.1544(5) 0.0640(17) Uani 1 1 d .

loop_
_atom_site_aniso_label
_atom_site_aniso_U_11
_atom_site_aniso_U_22
_atom_site_aniso_U_33
_atom_site_aniso_U_23
_atom_site_aniso_U_13
_atom_site_aniso_U_12
Ir1 0.03543(12) 0.02819(11) 0.02570(11) 0.00177(6) 0.00642(8) -0.00090(7)
N1 0.044(2) 0.040(2) 0.035(2) 0.0094(18) -0.0050(18) -0.0080(19)
N2 0.035(2) 0.0327(19) 0.036(2) -0.0083(16) 0.0098(16) -0.0003(16)
N3 0.042(2) 0.034(2) 0.039(2) -0.0072(17) 0.0132(18) -0.0032(17)
N4 0.033(2) 0.0320(19) 0.0298(19) 0.0015(15) 0.0065(15) -0.0024(16)
C1 0.076(4) 0.045(3) 0.037(3) -0.002(2) 0.003(3) -0.019(3)
C2 0.088(5) 0.054(4) 0.048(4) 0.001(3) -0.006(3) -0.024(4)
C3 0.088(6) 0.066(4) 0.081(5) 0.027(4) -0.035(4) -0.034(4)
C4 0.048(4) 0.071(4) 0.079(5) 0.035(4) -0.012(3) -0.014(3)
C5 0.043(3) 0.049(3) 0.058(3) 0.022(3) 0.000(3) -0.009(2)
C6 0.041(3) 0.040(3) 0.058(3) 0.015(2) 0.003(2) -0.002(2)
C7 0.049(4) 0.044(3) 0.115(6) 0.029(4) 0.016(4) 0.010(3)
C8 0.063(4) 0.048(4) 0.145(8) 0.026(5) 0.045(5) 0.024(3)
C9 0.076(5) 0.035(3) 0.090(5) 0.000(3) 0.037(4) 0.009(3)
C10 0.049(3) 0.036(3) 0.052(3) 0.002(2) 0.016(2) 0.005(2)
C11 0.039(3) 0.031(2) 0.046(3) 0.011(2) 0.015(2) 0.005(2)
C12 0.036(3) 0.040(2) 0.031(2) 0.0011(19) 0.004(2) 0.007(2)
C13 0.041(3) 0.051(3) 0.037(3) -0.001(2) 0.006(2) 0.005(2)
C14 0.042(3) 0.042(3) 0.050(3) -0.007(2) 0.007(2) 0.004(2)
C15 0.038(3) 0.043(3) 0.051(3) -0.008(2) 0.017(2) -0.002(2)
C16 0.044(3) 0.030(2) 0.042(3) -0.0047(19) 0.019(2) 0.006(2)
C17 0.042(3) 0.035(2) 0.037(2) -0.002(2) 0.013(2) -0.001(2)
C18 0.049(3) 0.042(3) 0.050(3) 0.000(2) 0.024(2) -0.003(2)
C19 0.072(4) 0.045(3) 0.049(3) 0.006(2) 0.030(3) -0.004(3)
C20 0.076(4) 0.064(4) 0.033(3) 0.016(3) 0.016(3) 0.003(3)
C21 0.059(3) 0.052(3) 0.036(3) 0.006(2) 0.006(2) -0.007(3)
C22 0.050(3) 0.031(2) 0.032(2) 0.0029(19) 0.013(2) -0.003(2)
C23 0.056(3) 0.050(3) 0.055(3) -0.013(3) 0.027(3) -0.017(3)
C24 0.050(3) 0.065(4) 0.076(4) -0.027(3) 0.035(3) -0.006(3)
C25 0.053(3) 0.042(3) 0.088(5) -0.014(3) 0.032(3) 0.003(3)
C26 0.050(3) 0.033(3) 0.065(4) -0.007(2) 0.019(3) 0.003(2)
C27 0.038(3) 0.031(2) 0.042(3) -0.0014(19) 0.011(2) -0.0014(19)
C28 0.038(3) 0.033(2) 0.031(2) 0.0053(19) 0.0086(19) -0.0004(19)
C29 0.038(3) 0.036(2) 0.027(2) -0.0009(18) 0.0088(19) -0.0033(19)
S1A 0.0614(9) 0.0569(8) 0.0729(11) 0.0297(8) 0.0281(8) 0.0224(7)
F1A 0.095(3) 0.163(5) 0.071(3) -0.004(3) 0.044(3) -0.009(3)
F2A 0.076(3) 0.126(4) 0.090(3) 0.018(3) 0.025(2) 0.049(3)
F3A 0.093(4) 0.082(3) 0.208(6) 0.029(4) 0.084(4) -0.004(3)
O1A 0.171(7) 0.064(3) 0.224(8) 0.064(4) 0.148(6) 0.053(4)
O2A 0.103(5) 0.145(6) 0.062(3) 0.002(3) 0.027(3) 0.060(4)
O3A 0.061(3) 0.067(3) 0.081(3) 0.027(2) 0.024(2) 0.013(2)
C1A 0.062(4) 0.057(4) 0.072(5) 0.008(3) 0.021(3) 0.008(3)

loop_
_atom_type_symbol
_atom_type_description
_atom_type_scat_dispersion_real
_atom_type_scat_dispersion_imag
_atom_type_scat_source
C C 0.0033 0.0016 'International Tables Vol C Tables 4.2.6.8 and 6.1.1.4'
H H 0.0000 0.0000 'International Tables Vol C Tables 4.2.6.8 and 6.1.1.4'
F F 0.0171 0.0103 'International Tables Vol C Tables 4.2.6.8 and 6.1.1.4'
Ir Ir -1.4442 7.9887 'International Tables Vol C Tables 4.2.6.8 and 6.1.1.4'
N N 0.0061 0.0033 'International Tables Vol C Tables 4.2.6.8 and 6.1.1.4'
O O 0.0106 0.0060 'International Tables Vol C Tables 4.2.6.8 and 6.1.1.4'
S S 0.1246 0.1234 'International Tables Vol C Tables 4.2.6.8 and 6.1.1.4'

loop_
_geom_angle_atom_site_label_1
_geom_angle_atom_site_label_2
_geom_angle_atom_site_label_3
_geom_angle
_geom_angle_site_symmetry_1
_geom_angle_site_symmetry_3
C11 Ir1 C22 87.9(2) . .
C11 Ir1 N1 81.3(2) . .
C22 Ir1 N1 91.75(18) . .
C11 Ir1 N2 94.85(18) . .
C22 Ir1 N2 80.30(18) . .
N1 Ir1 N2 171.31(15) . .
C11 Ir1 N3 172.40(17) . .
C22 Ir1 N3 99.55(18) . .
N1 Ir1 N3 96.92(17) . .
N2 Ir1 N3 87.92(15) . .
C11 Ir1 N4 96.37(17) . .
C22 Ir1 N4 175.38(17) . .
N1 Ir1 N4 90.65(15) . .
N2 Ir1 N4 97.54(15) . .
N3 Ir1 N4 76.23(15) . .
C1 N1 C5 119.5(5) . .
C1 N1 Ir1 125.8(4) . .
C5 N1 Ir1 114.7(4) . .
C12 N2 C16 119.3(4) . .
C12 N2 Ir1 124.9(3) . .
C16 N2 Ir1 115.8(3) . .
C27 N3 C23 117.9(4) . .
C27 N3 Ir1 114.8(3) . .
C23 N3 Ir1 127.2(4) . .
C28 N4 C29 118.5(4) . .
C28 N4 Ir1 115.4(3) . .
C29 N4 Ir1 126.0(3) . .
N1 C1 C2 123.3(7) . .
N1 C1 H1 118.4 . .
C2 C1 H1 118.4 . .
C3 C2 C1 118.5(7) . .
C3 C2 H2 120.7 . .
C1 C2 H2 120.7 . .
C2 C3 C4 119.9(6) . .
C2 C3 H3 120.0 . .
C4 C3 H3 120.0 . .
C5 C4 C3 119.5(7) . .
C5 C4 H4 120.2 . .
C3 C4 H4 120.2 . .
N1 C5 C4 119.2(6) . .
N1 C5 C6 114.5(5) . .
C4 C5 C6 126.3(6) . .
C7 C6 C11 121.5(6) . .
C7 C6 C5 123.5(5) . .
C11 C6 C5 115.0(5) . .
C8 C7 C6 118.6(6) . .
C8 C7 H7 120.7 . .
C6 C7 H7 120.7 . .
C9 C8 C7 121.0(6) . .
C9 C8 H8 119.5 . .
C7 C8 H8 119.5 . .
C8 C9 C10 120.4(7) . .
C8 C9 H9 119.8 . .
C10 C9 H9 119.8 . .
C11 C10 C9 120.8(6) . .
C11 C10 H10 119.6 . .
C9 C10 H10 119.6 . .
C10 C11 C6 117.7(5) . .
C10 C11 Ir1 127.7(4) . .
C6 C11 Ir1 114.6(4) . .
N2 C12 C13 122.6(5) . .
N2 C12 H12 118.7 . .
C13 C12 H12 118.7 . .
C14 C13 C12 118.5(5) . .
C14 C13 H13 120.7 . .
C12 C13 H13 120.7 . .
C13 C14 C15 120.0(5) . .
C13 C14 H14 120.0 . .
C15 C14 H14 120.0 . .
C14 C15 C16 119.8(5) . .
C14 C15 H15 120.1 . .
C16 C15 H15 120.1 . .
N2 C16 C15 119.6(4) . .
N2 C16 C17 114.6(4) . .
C15 C16 C17 125.7(5) . .
C18 C17 C22 121.6(5) . .
C18 C17 C16 124.0(5) . .
C22 C17 C16 114.4(4) . .
C19 C18 C17 120.8(5) . .
C19 C18 H18 119.6 . .
C17 C18 H18 119.6 . .
C18 C19 C20 118.7(5) . .
C18 C19 H19 120.6 . .
C20 C19 H19 120.6 . .
C19 C20 C21 121.4(5) . .
C19 C20 H20 119.3 . .
C21 C20 H20 119.3 . .
C22 C21 C20 121.1(5) . .
C22 C21 H21 119.4 . .
C20 C21 H21 119.4 . .
C21 C22 C17 116.2(4) . .
C21 C22 Ir1 129.1(4) . .
C17 C22 Ir1 114.7(3) . .
N3 C23 C24 121.7(5) . .
N3 C23 H23 119.2 . .
C24 C23 H23 119.2 . .
C25 C24 C23 119.8(6) . .
C25 C24 H24 120.1 . .
C23 C24 H24 120.1 . .
C24 C25 C26 119.8(5) . .
C24 C25 H25 120.1 . .
C26 C25 H25 120.1 . .
C27 C26 C25 118.3(5) . .
C27 C26 H26 120.8 . .
C25 C26 H26 120.8 . .
N3 C27 C26 122.4(5) . .
N3 C27 C28 114.9(4) . .
C26 C27 C28 122.6(5) . .
N4 C28 C27 118.6(4) . .
N4 C28 H28 120.7 . .
C27 C28 H28 120.7 . .
N4 C29 C29 110.6(4) . 3_765
N4 C29 H29A 109.5 . .
C29 C29 H29A 109.5 3_765 .
N4 C29 H29B 109.5 . .
C29 C29 H29B 109.5 3_765 .
H29A C29 H29B 108.1 . .
O1A S1A O3A 119.7(5) . .
O1A S1A O2A 109.3(5) . .
O3A S1A O2A 112.5(3) . .
O1A S1A C1A 103.0(3) . .
O3A S1A C1A 105.2(3) . .
O2A S1A C1A 105.7(4) . .
F1A C1A F3A 112.0(7) . .
F1A C1A F2A 105.5(6) . .
F3A C1A F2A 104.9(6) . .
F1A C1A S1A 112.6(5) . .
F3A C1A S1A 110.5(5) . .
F2A C1A S1A 110.9(5) . .

loop_
_geom_bond_atom_site_label_1
_geom_bond_atom_site_label_2
_geom_bond_distance
_geom_bond_site_symmetry_2
Ir1 C11 2.008(5) .
Ir1 C22 2.012(5) .
Ir1 N1 2.045(4) .
Ir1 N2 2.057(4) .
Ir1 N3 2.132(4) .
Ir1 N4 2.140(4) .
N1 C1 1.325(7) .
N1 C5 1.383(8) .
N2 C12 1.328(6) .
N2 C16 1.362(6) .
N3 C27 1.351(6) .
N3 C23 1.358(7) .
N4 C28 1.274(6) .
N4 C29 1.448(6) .
C1 C2 1.374(8) .
C1 H1 0.9500 .
C2 C3 1.360(12) .
C2 H2 0.9500 .
C3 C4 1.396(12) .
C3 H3 0.9500 .
C4 C5 1.391(8) .
C4 H4 0.9500 .
C5 C6 1.470(9) .
C6 C7 1.403(9) .
C6 C11 1.411(7) .
C7 C8 1.387(12) .
C7 H7 0.9500 .
C8 C9 1.365(11) .
C8 H8 0.9500 .
C9 C10 1.401(8) .
C9 H9 0.9500 .
C10 C11 1.388(7) .
C10 H10 0.9500 .
C12 C13 1.393(7) .
C12 H12 0.9500 .
C13 C14 1.343(8) .
C13 H13 0.9500 .
C14 C15 1.383(8) .
C14 H14 0.9500 .
C15 C16 1.390(7) .
C15 H15 0.9500 .
C16 C17 1.465(7) .
C17 C18 1.387(7) .
C17 C22 1.428(7) .
C18 C19 1.370(8) .
C18 H18 0.9500 .
C19 C20 1.379(9) .
C19 H19 0.9500 .
C20 C21 1.402(8) .
C20 H20 0.9500 .
C21 C22 1.387(7) .
C21 H21 0.9500 .
C23 C24 1.379(8) .
C23 H23 0.9500 .
C24 C25 1.355(9) .
C24 H24 0.9500 .
C25 C26 1.385(8) .
C25 H25 0.9500 .
C26 C27 1.383(7) .
C26 H26 0.9500 .
C27 C28 1.456(7) .
C28 H28 0.9500 .
C29 C29 1.529(9) 3_765
C29 H29A 0.9900 .
C29 H29B 0.9900 .
S1A O1A 1.390(6) .
S1A O3A 1.402(5) .
S1A O2A 1.460(6) .
S1A C1A 1.813(7) .
F1A C1A 1.286(8) .
F2A C1A 1.333(8) .
F3A C1A 1.291(8) .

loop_
_platon_squeeze_void_nr
_platon_squeeze_void_average_x
_platon_squeeze_void_average_y
_platon_squeeze_void_average_z
_platon_squeeze_void_volume
_platon_squeeze_void_count_electrons
_platon_squeeze_void_content
1 0.000 0.500 1.000 246 91 ' '
2 0.000 0.500 0.500 22 4 ' '
3 0.500 0.500 0.500 246 92 ' '
4 0.500 0.500 0.000 22 2 ' '
